data_7207183
loop_
_publ_author_name
'Li, Xian-Qiang'
'Zhang, Hua-Bin'
'Wu, Shu-Ting'
'Lin, Jian-Di'
'Lin, Ping'
'Li, Zhi-Hua'
'Du, Shao-Wu'

_publ_section_title
;
 Synthesis, structures and luminescent properties of new Pb(ii)/M(i) (M =
 K, Rb and Cs) frameworks based on dicarboxylic acids: a novel icosahedral
 Pb6-M6 SBU
;
_journal_issue 3
_journal_name_full CrystEngComm
_journal_page_first 936
_journal_paper_doi 10.1039/c1ce06111a
_journal_volume 14
_journal_year 2012
_chemical_formula_sum 'C28 H24 K2 O16 Pb S2'
_chemical_formula_weight 965.98
_chemical_name_systematic
;
?
;
_space_group_IT_number 59
_symmetry_cell_setting orthorhombic
_symmetry_space_group_name_Hall '-P 2ab 2a'
_symmetry_space_group_name_H-M 'P m m n :2'
_atom_sites_solution_hydrogens geom
_atom_sites_solution_primary direct
_atom_sites_solution_secondary difmap
_audit_creation_method SHELXL-97
_cell_angle_alpha 90.00
_cell_angle_beta 90.00
_cell_angle_gamma 90.00
_cell_formula_units_Z 2
_cell_length_a 13.5107(16)
_cell_length_b 23.380(3)
_cell_length_c 5.8727(7)
_cell_measurement_reflns_used 4596
_cell_measurement_temperature 293(2)
_cell_measurement_theta_max 27.4817
_cell_measurement_theta_min 2.3030
_cell_volume 1855.1(4)
_computing_structure_refinement 'SHELXL-97 (Sheldrick, 1997)'
_computing_structure_solution 'SHELXS-97 (Sheldrick, 1990)'
_diffrn_ambient_temperature 293(2)
_diffrn_detector_area_resol_mean 14.6306
_diffrn_measured_fraction_theta_full 0.990
_diffrn_measured_fraction_theta_max 0.990
_diffrn_measurement_device_type
;
Mercury70 (2x2 bin mode)
;
_diffrn_measurement_method CCD_Profile_fitting
_diffrn_radiation_monochromator graphite
_diffrn_radiation_source 'fine-focus sealed tube'
_diffrn_radiation_type MoK\a
_diffrn_radiation_wavelength 0.71073
_diffrn_reflns_av_R_equivalents 0.0498
_diffrn_reflns_av_sigmaI/netI 0.0510
_diffrn_reflns_limit_h_max 15
_diffrn_reflns_limit_h_min -16
_diffrn_reflns_limit_k_max 28
_diffrn_reflns_limit_k_min -27
_diffrn_reflns_limit_l_max 7
_diffrn_reflns_limit_l_min -6
_diffrn_reflns_number 11399
_diffrn_reflns_theta_full 25.49
_diffrn_reflns_theta_max 25.49
_diffrn_reflns_theta_min 3.48
_exptl_absorpt_coefficient_mu 4.951
_exptl_absorpt_correction_T_max 1.0000
_exptl_absorpt_correction_T_min 0.6613
_exptl_absorpt_correction_type multi-scan
_exptl_crystal_colour Colorless
_exptl_crystal_density_diffrn 1.729
_exptl_crystal_density_method 'not measured'
_exptl_crystal_description Prism
_exptl_crystal_F_000 944
_exptl_crystal_size_max 0.2000
_exptl_crystal_size_mid 0.2000
_exptl_crystal_size_min 0.2000
_refine_diff_density_max 1.587
_refine_diff_density_min -2.903
_refine_diff_density_rms 0.186
_refine_ls_extinction_method none
_refine_ls_goodness_of_fit_ref 1.093
_refine_ls_hydrogen_treatment mixed
_refine_ls_matrix_type full
_refine_ls_number_parameters 123
_refine_ls_number_reflns 1834
_refine_ls_number_restraints 0
_refine_ls_restrained_S_all 1.093
_refine_ls_R_factor_all 0.0684
_refine_ls_R_factor_gt 0.0599
_refine_ls_shift/su_max 0.000
_refine_ls_shift/su_mean 0.000
_refine_ls_structure_factor_coef Fsqd
_refine_ls_weighting_details 'calc w=1/[\s^2^(Fo^2^)+(0.1347P)^2^+0.2159P] where P=(Fo^2^+2Fc^2^)/3'
_refine_ls_weighting_scheme calc
_refine_ls_wR_factor_gt 0.1968
_refine_ls_wR_factor_ref 0.2034
_reflns_number_gt 1547
_reflns_number_total 1834
_reflns_threshold_expression >2sigma(I)
_cod_data_source_file c1ce06111a.txt
_cod_data_source_block compound_4
_cod_depositor_comments
;
The following automatic conversions were performed:

'_exptl_absorpt_correction_type' value 'Multi-scan' changed to
'multi-scan' according to
/home/saulius/struct/CIF-dictionaries/cif_core.dic dictionary named
'cif_core.dic' version 2.4.1 from 2010-06-29.

Automatic conversion script
Id: cif_fix_values 1715 2011-07-08 13:25:40Z adriana 
;
_cod_original_sg_symbol_H-M p_m_m_n
_cod_database_code 7207183

loop_
_symmetry_equiv_pos_as_xyz
'x, y, z'
'-x+1/2, -y+1/2, z'
'x+1/2, -y, -z'
'-x, y+1/2, -z'
'-x, -y, -z'
'x-1/2, y-1/2, -z'
'-x-1/2, y, z'
'x, -y-1/2, z'

loop_
_atom_site_label
_atom_site_type_symbol
_atom_site_fract_x
_atom_site_fract_y
_atom_site_fract_z
_atom_site_U_iso_or_equiv
_atom_site_adp_type
_atom_site_occupancy
_atom_site_symmetry_multiplicity
_atom_site_calc_flag
_atom_site_refinement_flags
Pb1 Pb -0.2500 0.7500 0.66987(17) 0.0347(4) Uani 0.6100(10) 4 d SP
Pb2 Pb -0.2500 0.7500 0.5025(3) 0.0347(4) Uani 0.3900(10) 4 d SP
K1 K -0.2500 0.87312(10) 1.0918(4) 0.0369(6) Uani 1 2 d S
S1 S 0.2500 1.00589(10) 0.3873(4) 0.0302(6) Uani 1 2 d S
O1 O -0.1280(4) 0.8209(3) 0.4090(9) 0.0466(14) Uani 1 1 d .
O2 O -0.1189(4) 0.8408(3) 0.7748(10) 0.0539(15) Uani 1 1 d .
O3 O 0.2500 1.0193(3) 0.1464(11) 0.0397(17) Uani 1 2 d S
O4 O 0.2500 1.0509(3) 0.5537(13) 0.0420(18) Uani 1 2 d S
O5 O -0.2500 0.7500 0.0907(19) 0.050(3) Uiso 1 4 d S
O6W O 0.2500 0.6501(15) -0.093(5) 0.121(11) Uani 0.50 2 d SP
O7W O -0.4202(6) 0.7500 0.0463(13) 0.050(2) Uiso 1 2 d S
H1A H -0.4583 0.7803 0.0108 0.060 Uiso 0.50 1 d PR
H1B H -0.4176 0.7197 -0.0480 0.060 Uiso 0.50 1 d PR
C1 C -0.0935(6) 0.8474(3) 0.5766(13) 0.0360(17) Uani 1 1 d .
C2 C -0.0106(5) 0.8889(3) 0.5278(12) 0.0325(15) Uani 1 1 d .
C3 C 0.0219(6) 0.9266(3) 0.6916(11) 0.0361(16) Uani 1 1 d .
H3 H -0.0096 0.9279 0.8323 0.043 Uiso 1 1 calc R
C4 C 0.1014(6) 0.9628(3) 0.6488(12) 0.0384(17) Uani 1 1 d .
H4 H 0.1235 0.9877 0.7610 0.046 Uiso 1 1 calc R
C5 C 0.1465(5) 0.9615(3) 0.4420(11) 0.0306(15) Uani 1 1 d .
C6 C 0.1151(6) 0.9244(3) 0.2691(13) 0.0385(17) Uani 1 1 d .
H6 H 0.1470 0.9235 0.1288 0.046 Uiso 1 1 calc R
C7 C 0.0350(6) 0.8892(4) 0.3138(12) 0.0414(18) Uani 1 1 d .
H7 H 0.0111 0.8653 0.1998 0.050 Uiso 1 1 calc R

loop_
_atom_site_aniso_label
_atom_site_aniso_U_11
_atom_site_aniso_U_22
_atom_site_aniso_U_33
_atom_site_aniso_U_23
_atom_site_aniso_U_13
_atom_site_aniso_U_12
Pb1 0.0297(5) 0.0316(5) 0.0429(5) 0.000 0.000 0.000
Pb2 0.0297(5) 0.0316(5) 0.0429(5) 0.000 0.000 0.000
K1 0.0444(15) 0.0359(13) 0.0305(12) -0.0006(9) 0.000 0.000
S1 0.0358(14) 0.0231(12) 0.0317(13) 0.0021(9) 0.000 0.000
O1 0.043(4) 0.049(4) 0.047(4) -0.002(2) -0.002(2) -0.010(3)
O2 0.053(4) 0.062(4) 0.047(3) 0.005(3) 0.008(3) -0.014(3)
O3 0.053(5) 0.036(4) 0.030(4) 0.007(3) 0.000 0.000
O4 0.051(5) 0.027(4) 0.048(4) -0.010(3) 0.000 0.000
O6W 0.13(3) 0.09(2) 0.14(3) 0.035(16) 0.000 0.000
C1 0.029(4) 0.037(4) 0.042(4) 0.005(3) 0.001(3) 0.004(3)
C2 0.032(4) 0.034(4) 0.032(4) 0.004(3) -0.003(3) 0.004(3)
C3 0.035(4) 0.044(4) 0.029(4) 0.003(3) 0.006(3) -0.001(3)
C4 0.044(5) 0.038(4) 0.034(4) -0.008(3) -0.004(3) 0.000(3)
C5 0.031(4) 0.029(3) 0.032(4) 0.001(3) 0.002(3) 0.000(3)
C6 0.045(4) 0.042(4) 0.029(4) -0.004(3) 0.006(3) -0.005(3)
C7 0.044(5) 0.048(5) 0.033(4) -0.011(3) 0.001(3) -0.010(4)

loop_
_atom_type_symbol
_atom_type_description
_atom_type_scat_dispersion_real
_atom_type_scat_dispersion_imag
_atom_type_scat_source
C C 0.0033 0.0016 'International Tables Vol C Tables 4.2.6.8 and 6.1.1.4'
H H 0.0000 0.0000 'International Tables Vol C Tables 4.2.6.8 and 6.1.1.4'
O O 0.0106 0.0060 'International Tables Vol C Tables 4.2.6.8 and 6.1.1.4'
S S 0.1246 0.1234 'International Tables Vol C Tables 4.2.6.8 and 6.1.1.4'
K K 0.2009 0.2494 'International Tables Vol C Tables 4.2.6.8 and 6.1.1.4'
Pb Pb -3.3944 10.1111 'International Tables Vol C Tables 4.2.6.8 and 6.1.1.4'

loop_
_geom_angle_atom_site_label_1
_geom_angle_atom_site_label_2
_geom_angle_atom_site_label_3
_geom_angle
_geom_angle_site_symmetry_1
_geom_angle_site_symmetry_3
Pb2 Pb1 O5 180.000(12) . 1_556
Pb2 Pb1 O1 56.76(11) . 2_465
O5 Pb1 O1 123.24(11) 1_556 2_465
Pb2 Pb1 O1 56.76(11) . 7
O5 Pb1 O1 123.24(11) 1_556 7
O1 Pb1 O1 72.8(3) 2_465 7
Pb2 Pb1 O1 56.76(11) . .
O5 Pb1 O1 123.24(11) 1_556 .
O1 Pb1 O1 113.5(2) 2_465 .
O1 Pb1 O1 72.2(2) 7 .
Pb2 Pb1 O1 56.76(11) . 8_575
O5 Pb1 O1 123.24(11) 1_556 8_575
O1 Pb1 O1 72.2(2) 2_465 8_575
O1 Pb1 O1 113.5(2) 7 8_575
O1 Pb1 O1 72.8(3) . 8_575
Pb2 Pb1 O2 102.57(12) . .
O5 Pb1 O2 77.43(12) 1_556 .
O1 Pb1 O2 158.84(16) 2_465 .
O1 Pb1 O2 92.48(19) 7 .
O1 Pb1 O2 46.05(17) . .
O1 Pb1 O2 101.26(19) 8_575 .
Pb2 Pb1 O2 102.57(12) . 2_465
O5 Pb1 O2 77.43(12) 1_556 2_465
O1 Pb1 O2 46.05(17) 2_465 2_465
O1 Pb1 O2 101.26(19) 7 2_465
O1 Pb1 O2 158.84(16) . 2_465
O1 Pb1 O2 92.48(19) 8_575 2_465
O2 Pb1 O2 154.9(2) . 2_465
Pb2 Pb1 O2 102.57(12) . 7
O5 Pb1 O2 77.43(12) 1_556 7
O1 Pb1 O2 101.26(19) 2_465 7
O1 Pb1 O2 46.05(17) 7 7
O1 Pb1 O2 92.48(19) . 7
O1 Pb1 O2 158.84(16) 8_575 7
O2 Pb1 O2 77.4(3) . 7
O2 Pb1 O2 97.1(3) 2_465 7
Pb2 Pb1 O2 102.57(12) . 8_575
O5 Pb1 O2 77.43(12) 1_556 8_575
O1 Pb1 O2 92.48(19) 2_465 8_575
O1 Pb1 O2 158.84(16) 7 8_575
O1 Pb1 O2 101.26(19) . 8_575
O1 Pb1 O2 46.05(17) 8_575 8_575
O2 Pb1 O2 97.1(3) . 8_575
O2 Pb1 O2 77.4(3) 2_465 8_575
O2 Pb1 O2 154.9(2) 7 8_575
Pb2 Pb1 K1 130.72(4) . .
O5 Pb1 K1 49.28(3) 1_556 .
O1 Pb1 K1 143.83(12) 2_465 .
O1 Pb1 K1 84.71(12) 7 .
O1 Pb1 K1 84.71(12) . .
O1 Pb1 K1 143.83(12) 8_575 .
O2 Pb1 K1 44.77(13) . .
O2 Pb1 K1 115.21(13) 2_465 .
O2 Pb1 K1 44.77(13) 7 .
O2 Pb1 K1 115.21(13) 8_575 .
Pb2 Pb1 K1 130.72(4) . 2_465
O5 Pb1 K1 49.28(3) 1_556 2_465
O1 Pb1 K1 84.71(12) 2_465 2_465
O1 Pb1 K1 143.83(12) 7 2_465
O1 Pb1 K1 143.83(12) . 2_465
O1 Pb1 K1 84.71(12) 8_575 2_465
O2 Pb1 K1 115.21(13) . 2_465
O2 Pb1 K1 44.77(13) 2_465 2_465
O2 Pb1 K1 115.21(13) 7 2_465
O2 Pb1 K1 44.77(13) 8_575 2_465
K1 Pb1 K1 98.55(7) . 2_465
Pb1 Pb2 O1 103.21(13) . 2_465
Pb1 Pb2 O1 103.21(13) . .
O1 Pb2 O1 153.6(3) 2_465 .
Pb1 Pb2 O1 103.21(13) . 7
O1 Pb2 O1 87.4(3) 2_465 7
O1 Pb2 O1 86.6(3) . 7
Pb1 Pb2 O1 103.21(13) . 8_575
O1 Pb2 O1 86.6(3) 2_465 8_575
O1 Pb2 O1 87.4(3) . 8_575
O1 Pb2 O1 153.6(3) 7 8_575
Pb1 Pb2 O5 180.000(11) . .
O1 Pb2 O5 76.79(13) 2_465 .
O1 Pb2 O5 76.79(13) . .
O1 Pb2 O5 76.79(13) 7 .
O1 Pb2 O5 76.79(13) 8_575 .
Pb1 Pb2 O2 59.95(11) . .
O1 Pb2 O2 162.55(16) 2_465 .
O1 Pb2 O2 43.52(17) . .
O1 Pb2 O2 92.06(19) 7 .
O1 Pb2 O2 101.12(19) 8_575 .
O5 Pb2 O2 120.05(11) . .
Pb1 Pb2 O2 59.95(11) . 2_465
O1 Pb2 O2 43.52(17) 2_465 2_465
O1 Pb2 O2 162.55(16) . 2_465
O1 Pb2 O2 101.12(19) 7 2_465
O1 Pb2 O2 92.06(19) 8_575 2_465
O5 Pb2 O2 120.05(11) . 2_465
O2 Pb2 O2 119.9(2) . 2_465
Pb1 Pb2 O2 59.95(11) . 7
O1 Pb2 O2 101.12(19) 2_465 7
O1 Pb2 O2 92.06(19) . 7
O1 Pb2 O2 43.52(17) 7 7
O1 Pb2 O2 162.55(16) 8_575 7
O5 Pb2 O2 120.05(11) . 7
O2 Pb2 O2 67.4(2) . 7
O2 Pb2 O2 83.3(2) 2_465 7
Pb1 Pb2 O2 59.95(11) . 8_575
O1 Pb2 O2 92.06(19) 2_465 8_575
O1 Pb2 O2 101.12(19) . 8_575
O1 Pb2 O2 162.55(16) 7 8_575
O1 Pb2 O2 43.52(17) 8_575 8_575
O5 Pb2 O2 120.05(11) . 8_575
O2 Pb2 O2 83.3(2) . 8_575
O2 Pb2 O2 67.4(2) 2_465 8_575
O2 Pb2 O2 119.9(2) 7 8_575
Pb1 Pb2 K1 129.96(4) . 2_464
O1 Pb2 K1 47.45(14) 2_465 2_464
O1 Pb2 K1 112.49(14) . 2_464
O1 Pb2 K1 112.49(14) 7 2_464
O1 Pb2 K1 47.45(14) 8_575 2_464
O5 Pb2 K1 50.04(4) . 2_464
O2 Pb2 K1 146.20(11) . 2_464
O2 Pb2 K1 79.17(11) 2_465 2_464
O2 Pb2 K1 146.20(11) 7 2_464
O2 Pb2 K1 79.17(11) 8_575 2_464
Pb1 Pb2 K1 129.96(4) . 1_554
O1 Pb2 K1 112.49(14) 2_465 1_554
O1 Pb2 K1 47.45(14) . 1_554
O1 Pb2 K1 47.45(14) 7 1_554
O1 Pb2 K1 112.49(14) 8_575 1_554
O5 Pb2 K1 50.04(4) . 1_554
O2 Pb2 K1 79.17(11) . 1_554
O2 Pb2 K1 146.20(11) 2_465 1_554
O2 Pb2 K1 79.17(11) 7 1_554
O2 Pb2 K1 146.20(11) 8_575 1_554
K1 Pb2 K1 100.09(8) 2_464 1_554
O2 K1 O2 82.8(3) 7 .
O2 K1 O4 135.38(15) 7 5_577
O2 K1 O4 135.38(15) . 5_577
O2 K1 O1 137.4(2) 7 1_556
O2 K1 O1 87.12(19) . 1_556
O4 K1 O1 76.95(18) 5_577 1_556
O2 K1 O1 87.12(19) 7 7_556
O2 K1 O1 137.4(2) . 7_556
O4 K1 O1 76.95(18) 5_577 7_556
O1 K1 O1 73.0(2) 1_556 7_556
O2 K1 O3 84.76(18) 7 5_576
O2 K1 O3 84.76(18) . 5_576
O4 K1 O3 78.6(2) 5_577 5_576
O1 K1 O3 135.38(15) 1_556 5_576
O1 K1 O3 135.38(15) 7_556 5_576
O2 K1 O5 73.5(2) 7 1_556
O2 K1 O5 73.5(2) . 1_556
O4 K1 O5 130.6(3) 5_577 1_556
O1 K1 O5 64.0(2) 1_556 1_556
O1 K1 O5 64.0(2) 7_556 1_556
O3 K1 O5 150.8(3) 5_576 1_556
O2 K1 Pb2 103.31(15) 7 1_556
O2 K1 Pb2 103.31(15) . 1_556
O4 K1 Pb2 90.51(17) 5_577 1_556
O1 K1 Pb2 39.70(12) 1_556 1_556
O1 K1 Pb2 39.70(12) 7_556 1_556
O3 K1 Pb2 169.13(16) 5_576 1_556
O5 K1 Pb2 40.1(2) 1_556 1_556
O2 K1 Pb1 48.15(13) 7 .
O2 K1 Pb1 48.15(13) . .
O4 K1 Pb1 171.19(18) 5_577 .
O1 K1 Pb1 96.02(13) 1_556 .
O1 K1 Pb1 96.02(13) 7_556 .
O3 K1 Pb1 110.19(16) 5_576 .
O5 K1 Pb1 40.6(2) 1_556 .
Pb2 K1 Pb1 80.68(5) 1_556 .
O4 S1 O3 120.4(5) . .
O4 S1 C5 107.8(3) . 7_655
O3 S1 C5 107.7(3) . 7_655
O4 S1 C5 107.8(3) . .
O3 S1 C5 107.7(3) . .
C5 S1 C5 104.3(5) 7_655 .
C1 O1 Pb2 114.7(5) . .
C1 O1 K1 122.1(5) . 1_554
Pb2 O1 K1 92.85(19) . 1_554
C1 O1 Pb1 94.7(4) . .
Pb2 O1 Pb1 20.02(6) . .
K1 O1 Pb1 106.21(19) 1_554 .
C1 O2 K1 144.2(5) . .
C1 O2 Pb1 93.6(5) . .
K1 O2 Pb1 87.07(17) . .
C1 O2 Pb2 76.3(5) . .
K1 O2 Pb2 99.71(18) . .
Pb1 O2 Pb2 17.48(5) . .
S1 O3 K1 131.6(4) . 5_576
S1 O4 K1 173.3(5) . 5_577
Pb2 O5 Pb1 180.000(1) . 1_554
Pb2 O5 K1 89.9(2) . 1_554
Pb1 O5 K1 90.1(2) 1_554 1_554
Pb2 O5 K1 89.9(2) . 2_464
Pb1 O5 K1 90.1(2) 1_554 2_464
K1 O5 K1 179.7(4) 1_554 2_464
H1A O7W H1B 120.0 . .
O2 C1 O1 125.5(8) . .
O2 C1 C2 118.0(7) . .
O1 C1 C2 116.4(6) . .
C3 C2 C7 119.0(7) . .
C3 C2 C1 121.0(7) . .
C7 C2 C1 120.0(6) . .
C2 C3 C4 120.6(7) . .
C2 C3 H3 119.7 . .
C4 C3 H3 119.7 . .
C5 C4 C3 119.7(7) . .
C5 C4 H4 120.2 . .
C3 C4 H4 120.2 . .
C4 C5 C6 121.7(7) . .
C4 C5 S1 120.3(5) . .
C6 C5 S1 118.1(5) . .
C7 C6 C5 117.8(7) . .
C7 C6 H6 121.1 . .
C5 C6 H6 121.1 . .
C6 C7 C2 121.1(7) . .
C6 C7 H7 119.5 . .
C2 C7 H7 119.5 . .

loop_
_geom_bond_atom_site_label_1
_geom_bond_atom_site_label_2
_geom_bond_distance
_geom_bond_site_symmetry_2
Pb1 Pb2 0.9830(17) .
Pb1 O5 2.471(11) 1_556
Pb1 O1 2.795(6) 2_465
Pb1 O1 2.795(6) 7
Pb1 O1 2.795(6) .
Pb1 O1 2.795(6) 8_575
Pb1 O2 2.833(6) .
Pb1 O2 2.833(6) 2_465
Pb1 O2 2.833(6) 7
Pb1 O2 2.833(6) 8_575
Pb1 K1 3.798(2) .
Pb1 K1 3.798(2) 2_465
Pb2 O1 2.402(6) 2_465
Pb2 O1 2.402(6) .
Pb2 O1 2.402(6) 7
Pb2 O1 2.402(6) 8_575
Pb2 O5 2.418(11) .
Pb2 O2 3.194(6) .
Pb2 O2 3.194(6) 2_465
Pb2 O2 3.194(6) 7
Pb2 O2 3.194(6) 8_575
Pb2 K1 3.755(2) 2_464
Pb2 K1 3.755(2) 1_554
K1 O2 2.679(6) 7
K1 O2 2.679(6) .
K1 O4 2.736(7) 5_577
K1 O1 2.770(6) 1_556
K1 O1 2.770(6) 7_556
K1 O3 2.878(8) 5_576
K1 O5 2.879(2) 1_556
K1 Pb2 3.755(2) 1_556
S1 O4 1.437(7) .
S1 O3 1.449(7) .
S1 C5 1.771(7) 7_655
S1 C5 1.771(7) .
O1 C1 1.253(9) .
O1 K1 2.770(6) 1_554
O2 C1 1.223(9) .
O3 K1 2.878(8) 5_576
O4 K1 2.736(7) 5_577
O5 Pb1 2.471(11) 1_554
O5 K1 2.879(2) 1_554
O5 K1 2.879(2) 2_464
O7W H1A 0.9000 .
O7W H1B 0.9000 .
C1 C2 1.510(11) .
C2 C3 1.376(10) .
C2 C7 1.399(10) .
C3 C4 1.389(11) .
C3 H3 0.9300 .
C4 C5 1.359(10) .
C4 H4 0.9300 .
C5 C6 1.401(10) .
C6 C7 1.385(11) .
C6 H6 0.9300 .
C7 H7 0.9300 .
